data_7034158
loop_
_publ_author_name
'Niemeyer, J.'
'Kelly, M. J.'
'Riddlestone, I. M.'
'Vidovic, D.'
'Aldridge, S.'

_publ_section_title
;
 Iminoborylene complexes: evaluation of synthetic routes towards
 BN-allenylidenes and unexpected reactivity towards carbodiimides.
;
_journal_issue 25
_journal_name_full 'Dalton transactions (Cambridge, England : 2003)'
_journal_page_first 11294
_journal_page_last 11305
_journal_paper_doi 10.1039/c5dt00131e
_journal_volume 44
_journal_year 2015
_chemical_formula_moiety 'C24 H12 B Cl8, C28 H45 Fe N O P'
_chemical_formula_sum 'C52 H57 B Cl8 Fe N O P'
_chemical_formula_weight 1093.28
_space_group_IT_number 14
_symmetry_cell_setting monoclinic
_symmetry_space_group_name_Hall '-P 2yn'
_symmetry_space_group_name_H-M 'P 1 21/n 1'
_atom_sites_solution_hydrogens difmap
_atom_sites_solution_primary other
_audit_update_record
;
2014-12-04 deposited with the CCDC.
2015-02-10 downloaded from the CCDC.
;
_cell_angle_alpha 90
_cell_angle_beta 108.2053(4)
_cell_angle_gamma 90
_cell_formula_units_Z 4
_cell_length_a 13.04230(10)
_cell_length_b 24.8523(2)
_cell_length_c 17.09450(10)
_cell_measurement_reflns_used 12197
_cell_measurement_temperature 150
_cell_measurement_theta_max 27
_cell_measurement_theta_min 5
_cell_volume 5263.50(7)
_computing_cell_refinement 'DENZO/SCALEPACK (Otwinowski & Minor, 1997)'
_computing_data_collection 'COLLECT (Nonius, 2001).'
_computing_data_reduction 'DENZO/SCALEPACK (Otwinowski & Minor, 1997)'
_computing_molecular_graphics 'CAMERON (Watkin et al., 1996)'
_computing_publication_material 'CRYSTALS (Betteridge et al., 2003)'
_computing_structure_refinement 'CRYSTALS (Betteridge et al., 2003)'
_computing_structure_solution 'USER DEFINED STRUCTURE SOLUTION'
_diffrn_ambient_temperature 150
_diffrn_measured_fraction_theta_full 0.992
_diffrn_measured_fraction_theta_max 0.991
_diffrn_measurement_device Area
_diffrn_measurement_device_type 'Nonius KappaCCD'
_diffrn_measurement_method \w
_diffrn_radiation_monochromator graphite
_diffrn_radiation_type 'Mo K\a'
_diffrn_radiation_wavelength 0.71073
_diffrn_reflns_av_R_equivalents 0.000
_diffrn_reflns_limit_h_max 16
_diffrn_reflns_limit_h_min -16
_diffrn_reflns_limit_k_max 32
_diffrn_reflns_limit_k_min -32
_diffrn_reflns_limit_l_max 22
_diffrn_reflns_limit_l_min -22
_diffrn_reflns_number 23500
_diffrn_reflns_theta_full 26.938
_diffrn_reflns_theta_max 27.488
_diffrn_reflns_theta_min 5.138
_diffrn_standards_number 0
_exptl_absorpt_coefficient_mu 0.761
_exptl_absorpt_correction_T_max 0.93
_exptl_absorpt_correction_T_min 0.91
_exptl_absorpt_correction_type multi-scan
_exptl_absorpt_process_details 'DENZO/SCALEPACK (Otwinowski & Minor, 1997)'
_exptl_crystal_colour yellow
_exptl_crystal_density_diffrn 1.380
_exptl_crystal_density_method 'not measured'
_exptl_crystal_description block
_exptl_crystal_F_000 2264
_exptl_crystal_size_max 0.120
_exptl_crystal_size_mid 0.120
_exptl_crystal_size_min 0.100
_refine_diff_density_max 0.97
_refine_diff_density_min -0.65
_refine_ls_extinction_method None
_refine_ls_goodness_of_fit_ref 0.9363
_refine_ls_hydrogen_treatment constr
_refine_ls_matrix_type full
_refine_ls_number_parameters 586
_refine_ls_number_reflns 11969
_refine_ls_number_restraints 0
_refine_ls_R_factor_all 0.0590
_refine_ls_R_factor_gt 0.0384
_refine_ls_shift/su_max 0.0017032
_refine_ls_shift/su_mean 0.0000715
_refine_ls_structure_factor_coef Fsqd
_refine_ls_weighting_details
;
 Method= Modified Sheldrick 
 w=1/[\s^2^(F^2^) + ( 0.05P)^2^ + 3.97P] 
 ,where P=(max(Fo^2^,0) + 2Fc^2^)/3 
;
_refine_ls_weighting_scheme calc
_refine_ls_wR_factor_all 0.0982
_refine_ls_wR_factor_gt 0.0905
_refine_ls_wR_factor_ref 0.0982
_reflns_limit_h_max 16
_reflns_limit_h_min -16
_reflns_limit_k_max 32
_reflns_limit_k_min 0
_reflns_limit_l_max 22
_reflns_limit_l_min 0
_reflns_number_gt 9146
_reflns_number_total 11969
_reflns_threshold_expression I>2.0\s(I)
_oxford_diffrn_Wilson_B_factor 2.16
_oxford_diffrn_Wilson_scale 19.65
_oxford_refine_ls_r_factor_ref 0.0590
_oxford_refine_ls_scale 0.17937(6)
_oxford_reflns_number_all 11969
_oxford_reflns_threshold_expression_ref I>-3.0\s(I)
_cod_data_source_file c5dt00131e2.cif
_cod_data_source_block 1
_cod_depositor_comments
;
The following automatic conversions were performed:

'_atom_sites_solution_primary' value 'Other' changed to 'other'
according to
/usr/data/users/saulius/crontab/automatic-downloads/rss-feeds/RSC/lib/dictionaries/cif_core.dic
dictionary named 'cif_core.dic' version 2.4.2 from 2011-04-26.

Automatic conversion script
Id: cif_fix_values 3008 2015-01-20 13:52:24Z robertas 

 Adding full bibliography for 7034158--7034159.cif.
;
_cod_original_sg_symbol_H-M 'P 21/n '
_cod_original_formula_sum 'C52 H57 B1 Cl8 Fe1 N1 O1 P1'
_cod_database_code 7034158

loop_
_symmetry_equiv_pos_as_xyz
x,y,z
-x,-y,-z
x+1/2,-y+1/2,z+1/2
-x+1/2,y+1/2,-z+1/2

loop_
_atom_site_label
_atom_site_type_symbol
_atom_site_fract_x
_atom_site_fract_y
_atom_site_fract_z
_atom_site_U_iso_or_equiv
_atom_site_occupancy
_atom_site_adp_type
_atom_site_refinement_flags_posn
Fe1 Fe 0.20538(2) 0.524971(11) 0.868110(17) 0.0229 1.0000 Uani .
P2 P 0.25337(4) 0.53702(2) 0.75309(3) 0.0197 1.0000 Uani .
C3 C 0.38268(15) 0.57270(8) 0.76839(12) 0.0214 1.0000 Uani .
C4 C 0.47504(16) 0.54565(8) 0.83512(12) 0.0253 1.0000 Uani .
C5 C 0.58357(17) 0.56954(9) 0.83664(14) 0.0324 1.0000 Uani .
C6 C 0.58586(18) 0.63035(9) 0.84846(14) 0.0354 1.0000 Uani .
C7 C 0.49170(17) 0.65720(8) 0.78439(14) 0.0298 1.0000 Uani .
C8 C 0.38348(16) 0.63352(8) 0.78530(13) 0.0264 1.0000 Uani .
C9 C 0.26742(16) 0.47365(8) 0.69680(12) 0.0251 1.0000 Uani .
C10 C 0.33970(18) 0.48055(8) 0.64153(13) 0.0285 1.0000 Uani .
C11 C 0.3282(2) 0.43226(9) 0.58483(14) 0.0356 1.0000 Uani .
C12 C 0.3582(2) 0.38037(9) 0.63323(15) 0.0366 1.0000 Uani .
C13 C 0.2938(2) 0.37359(9) 0.69330(14) 0.0346 1.0000 Uani .
C14 C 0.30029(17) 0.42370(8) 0.74788(13) 0.0289 1.0000 Uani .
C15 C 0.15203(16) 0.57792(8) 0.67502(12) 0.0248 1.0000 Uani .
C16 C 0.03869(16) 0.55327(9) 0.65033(13) 0.0302 1.0000 Uani .
C17 C -0.04570(18) 0.59187(11) 0.59666(14) 0.0379 1.0000 Uani .
C18 C -0.01703(18) 0.60842(11) 0.52040(14) 0.0396 1.0000 Uani .
C19 C 0.09587(18) 0.63215(10) 0.54364(15) 0.0388 1.0000 Uani .
C20 C 0.17978(17) 0.59307(9) 0.59665(13) 0.0299 1.0000 Uani .
C21 C 0.18808(19) 0.60888(9) 0.87900(14) 0.0341 1.0000 Uani .
C22 C 0.2656(2) 0.58903(9) 0.95019(14) 0.0364 1.0000 Uani .
C23 C 0.2132(2) 0.55055(10) 0.98670(14) 0.0384 1.0000 Uani .
C24 C 0.1056(2) 0.54719(9) 0.93775(15) 0.0372 1.0000 Uani .
C25 C 0.08917(19) 0.58313(9) 0.87054(15) 0.0347 1.0000 Uani .
C26 C 0.10680(17) 0.47233(9) 0.81727(13) 0.0288 1.0000 Uani .
N27 N 0.04201(16) 0.43985(8) 0.78781(12) 0.0363 1.0000 Uani .
C28 C -0.03918(19) 0.40076(10) 0.74378(15) 0.0382 1.0000 Uani .
C29 C 0.0141(2) 0.35556(10) 0.71253(16) 0.0426 1.0000 Uani .
C30 C -0.1230(2) 0.42958(12) 0.6731(2) 0.0583 1.0000 Uani .
C31 C 0.31148(18) 0.48008(8) 0.91322(12) 0.0264 1.0000 Uani .
O32 O 0.38055(13) 0.45191(7) 0.94883(9) 0.0370 1.0000 Uani .
Cl33 Cl 0.90795(5) 0.93393(2) 0.99217(3) 0.0339 1.0000 Uani .
C34 C 1.01974(17) 0.89883(8) 1.05498(12) 0.0249 1.0000 Uani .
C35 C 1.02475(16) 0.84343(8) 1.04591(12) 0.0234 1.0000 Uani .
C36 C 1.11365(16) 0.81367(8) 1.09389(12) 0.0221 1.0000 Uani .
C37 C 1.19683(16) 0.84296(8) 1.14933(12) 0.0244 1.0000 Uani .
C38 C 1.18866(17) 0.89815(8) 1.15804(12) 0.0269 1.0000 Uani .
C39 C 1.10073(17) 0.92749(8) 1.11187(12) 0.0267 1.0000 Uani .
Cl40 Cl 1.29304(4) 0.93210(2) 1.23114(4) 0.0373 1.0000 Uani .
B41 B 1.11887(18) 0.74877(9) 1.07853(13) 0.0216 1.0000 Uani .
C42 C 1.00187(15) 0.71945(8) 1.06510(11) 0.0218 1.0000 Uani .
C43 C 0.97952(15) 0.66966(8) 1.02491(12) 0.0233 1.0000 Uani .
C44 C 0.88468(16) 0.64230(8) 1.01852(12) 0.0250 1.0000 Uani .
Cl45 Cl 0.85959(4) 0.58128(2) 0.96550(4) 0.0372 1.0000 Uani .
C46 C 0.80764(16) 0.66179(8) 1.05147(12) 0.0269 1.0000 Uani .
C47 C 0.83069(16) 0.71055(9) 1.09236(12) 0.0258 1.0000 Uani .
C48 C 0.92472(16) 0.73893(8) 1.09977(12) 0.0238 1.0000 Uani .
Cl49 Cl 0.73655(5) 0.73662(3) 1.13616(4) 0.0398 1.0000 Uani .
C50 C 1.19869(15) 0.71684(8) 1.15839(12) 0.0216 1.0000 Uani .
C51 C 1.20503(16) 0.73163(8) 1.23904(12) 0.0236 1.0000 Uani .
C52 C 1.26477(16) 0.70201(9) 1.30604(12) 0.0262 1.0000 Uani .
Cl53 Cl 1.26803(5) 0.72253(3) 1.40450(3) 0.0385 1.0000 Uani .
C54 C 1.31933(16) 0.65572(9) 1.29762(13) 0.0298 1.0000 Uani .
C55 C 1.30989(17) 0.63981(9) 1.21847(13) 0.0297 1.0000 Uani .
C56 C 1.25263(16) 0.66930(8) 1.15014(12) 0.0268 1.0000 Uani .
Cl57 Cl 1.37022(6) 0.57908(3) 1.20426(4) 0.0526 1.0000 Uani .
C58 C 1.15983(16) 0.74314(7) 0.99750(12) 0.0232 1.0000 Uani .
C59 C 1.08804(17) 0.74006(8) 0.91740(12) 0.0263 1.0000 Uani .
C60 C 1.12582(19) 0.73948(8) 0.84991(13) 0.0304 1.0000 Uani .
Cl61 Cl 1.03345(6) 0.73475(3) 0.75092(3) 0.0509 1.0000 Uani .
C62 C 1.23443(19) 0.74189(8) 0.85772(14) 0.0323 1.0000 Uani .
C63 C 1.30514(18) 0.74507(8) 0.93677(14) 0.0307 1.0000 Uani .
C64 C 1.27000(17) 0.74608(8) 1.00545(13) 0.0279 1.0000 Uani .
Cl65 Cl 1.44369(5) 0.74685(3) 0.95029(4) 0.0487 1.0000 Uani .
H31 H 0.4007 0.5682 0.7177 0.0263 1.0000 Uiso R
H42 H 0.4627 0.5519 0.8876 0.0303 1.0000 Uiso R
H41 H 0.4774 0.5073 0.8278 0.0304 1.0000 Uiso R
H51 H 0.6386 0.5528 0.8810 0.0391 1.0000 Uiso R
H52 H 0.5955 0.5605 0.7845 0.0380 1.0000 Uiso R
H62 H 0.5790 0.6368 0.9039 0.0421 1.0000 Uiso R
H61 H 0.6537 0.6450 0.8451 0.0435 1.0000 Uiso R
H71 H 0.4920 0.6951 0.7930 0.0340 1.0000 Uiso R
H72 H 0.4982 0.6515 0.7294 0.0355 1.0000 Uiso R
H82 H 0.3756 0.6399 0.8393 0.0320 1.0000 Uiso R
H81 H 0.3262 0.6524 0.7424 0.0329 1.0000 Uiso R
H91 H 0.1942 0.4663 0.6604 0.0314 1.0000 Uiso R
H102 H 0.4167 0.4831 0.6777 0.0349 1.0000 Uiso R
H101 H 0.3203 0.5140 0.6067 0.0350 1.0000 Uiso R
H111 H 0.3720 0.4368 0.5491 0.0435 1.0000 Uiso R
H112 H 0.2514 0.4300 0.5503 0.0429 1.0000 Uiso R
H122 H 0.4357 0.3814 0.6648 0.0455 1.0000 Uiso R
H121 H 0.3440 0.3507 0.5947 0.0448 1.0000 Uiso R
H132 H 0.3225 0.3438 0.7292 0.0413 1.0000 Uiso R
H131 H 0.2164 0.3682 0.6622 0.0417 1.0000 Uiso R
H141 H 0.3745 0.4265 0.7873 0.0348 1.0000 Uiso R
H142 H 0.2503 0.4181 0.7811 0.0342 1.0000 Uiso R
H151 H 0.1478 0.6123 0.7035 0.0312 1.0000 Uiso R
H162 H 0.0167 0.5435 0.6978 0.0366 1.0000 Uiso R
H161 H 0.0395 0.5200 0.6186 0.0367 1.0000 Uiso R
H172 H -0.0490 0.6258 0.6276 0.0468 1.0000 Uiso R
H171 H -0.1185 0.5740 0.5784 0.0471 1.0000 Uiso R
H181 H -0.0665 0.6350 0.4907 0.0484 1.0000 Uiso R
H182 H -0.0188 0.5773 0.4850 0.0474 1.0000 Uiso R
H192 H 0.0954 0.6649 0.5750 0.0460 1.0000 Uiso R
H191 H 0.1173 0.6400 0.4938 0.0469 1.0000 Uiso R
H201 H 0.2472 0.6094 0.6091 0.0334 1.0000 Uiso R
H202 H 0.1802 0.5622 0.5640 0.0365 1.0000 Uiso R
H211 H 0.2016 0.6371 0.8438 0.0407 1.0000 Uiso R
H221 H 0.3424 0.5997 0.9706 0.0438 1.0000 Uiso R
H231 H 0.2439 0.5320 1.0369 0.0461 1.0000 Uiso R
H241 H 0.0499 0.5237 0.9474 0.0459 1.0000 Uiso R
H251 H 0.0235 0.5893 0.8297 0.0422 1.0000 Uiso R
H281 H -0.0714 0.3857 0.7829 0.0465 1.0000 Uiso R
H293 H -0.0414 0.3286 0.6876 0.0642 1.0000 Uiso R
H292 H 0.0749 0.3400 0.7559 0.0647 1.0000 Uiso R
H291 H 0.0432 0.3712 0.6709 0.0648 1.0000 Uiso R
H301 H -0.1729 0.4025 0.6412 0.0878 1.0000 Uiso R
H303 H -0.1631 0.4547 0.6973 0.0894 1.0000 Uiso R
H302 H -0.0869 0.4477 0.6374 0.0882 1.0000 Uiso R
H351 H 0.9651 0.8264 1.0048 0.0284 1.0000 Uiso R
H371 H 1.2618 0.8256 1.1809 0.0296 1.0000 Uiso R
H391 H 1.0999 0.9652 1.1214 0.0320 1.0000 Uiso R
H431 H 1.0293 0.6542 1.0009 0.0278 1.0000 Uiso R
H461 H 0.7443 0.6434 1.0464 0.0340 1.0000 Uiso R
H481 H 0.9364 0.7722 1.1276 0.0285 1.0000 Uiso R
H511 H 1.1684 0.7618 1.2478 0.0283 1.0000 Uiso R
H541 H 1.3572 0.6366 1.3429 0.0360 1.0000 Uiso R
H561 H 1.2512 0.6567 1.0980 0.0310 1.0000 Uiso R
H591 H 1.0108 0.7390 0.9069 0.0317 1.0000 Uiso R
H621 H 1.2552 0.7424 0.8098 0.0378 1.0000 Uiso R
H641 H 1.3216 0.7478 1.0589 0.0332 1.0000 Uiso R

loop_
_atom_site_aniso_label
_atom_site_aniso_U_11
_atom_site_aniso_U_22
_atom_site_aniso_U_33
_atom_site_aniso_U_23
_atom_site_aniso_U_13
_atom_site_aniso_U_12
Fe1 0.02652(15) 0.02170(15) 0.02256(14) -0.00177(11) 0.01055(12) -0.00022(12)
P2 0.0202(2) 0.0187(2) 0.0202(2) 0.00008(19) 0.00614(19) -0.00031(19)
C3 0.0220(9) 0.0205(9) 0.0219(9) 0.0005(8) 0.0070(8) -0.0010(8)
C4 0.0234(10) 0.0240(10) 0.0264(10) 0.0033(8) 0.0046(8) -0.0013(8)
C5 0.0215(10) 0.0361(12) 0.0373(12) 0.0070(10) 0.0060(9) -0.0018(9)
C6 0.0283(11) 0.0373(13) 0.0370(12) 0.0020(10) 0.0050(9) -0.0117(10)
C7 0.0328(11) 0.0215(10) 0.0355(11) 0.0000(9) 0.0111(9) -0.0077(9)
C8 0.0289(10) 0.0197(10) 0.0300(10) -0.0010(8) 0.0085(9) -0.0016(8)
C9 0.0220(9) 0.0331(11) 0.0207(9) -0.0066(8) 0.0076(8) -0.0068(8)
C10 0.0333(11) 0.0268(11) 0.0294(11) -0.0001(9) 0.0158(9) 0.0001(9)
C11 0.0447(13) 0.0381(13) 0.0300(11) -0.0073(10) 0.0204(10) -0.0002(11)
C12 0.0445(13) 0.0264(11) 0.0447(13) -0.0107(10) 0.0222(11) -0.0011(10)
C13 0.0489(14) 0.0223(10) 0.0377(12) -0.0050(9) 0.0209(11) -0.0011(10)
C14 0.0312(11) 0.0278(11) 0.0309(11) -0.0094(9) 0.0144(9) -0.0039(9)
C15 0.0235(10) 0.0232(10) 0.0262(10) 0.0022(8) 0.0057(8) 0.0017(8)
C16 0.0234(10) 0.0379(12) 0.0281(11) 0.0069(9) 0.0062(8) -0.0009(9)
C17 0.0244(11) 0.0506(15) 0.0338(12) 0.0081(11) 0.0021(9) 0.0044(10)
C18 0.0325(12) 0.0454(14) 0.0341(12) 0.0116(11) 0.0003(10) 0.0023(11)
C19 0.0352(12) 0.0401(13) 0.0364(12) 0.0150(11) 0.0043(10) 0.0009(10)
C20 0.0263(10) 0.0336(12) 0.0281(11) 0.0073(9) 0.0061(9) -0.0020(9)
C21 0.0490(13) 0.0209(10) 0.0389(12) -0.0047(9) 0.0233(11) 0.0016(10)
C22 0.0417(13) 0.0317(12) 0.0378(12) -0.0147(10) 0.0154(10) -0.0040(10)
C23 0.0590(15) 0.0365(13) 0.0228(11) -0.0081(9) 0.0174(11) 0.0035(11)
C24 0.0450(13) 0.0329(12) 0.0453(13) -0.0063(10) 0.0306(11) 0.0008(10)
C25 0.0349(12) 0.0315(12) 0.0416(13) -0.0032(10) 0.0177(10) 0.0087(10)
C26 0.0319(11) 0.0315(11) 0.0273(10) 0.0005(9) 0.0156(9) 0.0015(10)
N27 0.0356(10) 0.0375(11) 0.0392(11) -0.0050(9) 0.0166(9) -0.0114(9)
C28 0.0356(12) 0.0389(13) 0.0436(13) -0.0053(11) 0.0171(11) -0.0159(11)
C29 0.0420(14) 0.0337(13) 0.0458(14) -0.0005(11) 0.0044(11) -0.0039(11)
C30 0.0319(13) 0.0426(15) 0.086(2) -0.0095(15) -0.0020(14) -0.0024(12)
C31 0.0360(11) 0.0237(10) 0.0222(10) -0.0020(8) 0.0128(9) -0.0031(9)
O32 0.0393(9) 0.0381(9) 0.0317(8) 0.0052(7) 0.0084(7) 0.0083(8)
Cl33 0.0405(3) 0.0276(3) 0.0321(3) 0.0019(2) 0.0092(2) 0.0091(2)
C34 0.0315(11) 0.0237(10) 0.0220(9) 0.0041(8) 0.0121(8) 0.0023(9)
C35 0.0271(10) 0.0233(10) 0.0204(9) -0.0018(8) 0.0081(8) -0.0026(8)
C36 0.0260(10) 0.0217(10) 0.0213(9) -0.0005(8) 0.0111(8) -0.0019(8)
C37 0.0236(10) 0.0248(10) 0.0265(10) -0.0013(8) 0.0105(8) -0.0024(8)
C38 0.0300(10) 0.0273(10) 0.0260(10) -0.0049(8) 0.0124(9) -0.0093(9)
C39 0.0373(11) 0.0197(10) 0.0272(10) -0.0030(8) 0.0161(9) -0.0041(9)
Cl40 0.0338(3) 0.0358(3) 0.0422(3) -0.0143(2) 0.0117(2) -0.0140(2)
B41 0.0239(11) 0.0214(11) 0.0202(10) 0.0003(9) 0.0079(9) -0.0007(9)
C42 0.0243(9) 0.0219(10) 0.0175(9) 0.0028(7) 0.0042(7) 0.0006(8)
C43 0.0220(9) 0.0236(10) 0.0233(9) 0.0009(8) 0.0058(8) 0.0013(8)
C44 0.0258(10) 0.0217(10) 0.0251(10) 0.0011(8) 0.0043(8) -0.0008(8)
Cl45 0.0302(3) 0.0268(3) 0.0537(3) -0.0112(2) 0.0119(2) -0.0078(2)
C46 0.0224(10) 0.0287(11) 0.0286(10) 0.0058(9) 0.0067(8) -0.0023(8)
C47 0.0253(10) 0.0312(11) 0.0220(9) 0.0039(8) 0.0089(8) 0.0036(9)
C48 0.0281(10) 0.0234(10) 0.0193(9) 0.0001(8) 0.0067(8) 0.0005(8)
Cl49 0.0360(3) 0.0480(3) 0.0434(3) -0.0042(3) 0.0239(3) 0.0014(3)
C50 0.0196(9) 0.0226(10) 0.0221(9) -0.0011(8) 0.0060(7) -0.0037(8)
C51 0.0226(9) 0.0233(10) 0.0250(10) -0.0014(8) 0.0078(8) 0.0009(8)
C52 0.0222(9) 0.0329(11) 0.0220(10) -0.0032(8) 0.0050(8) -0.0032(9)
Cl53 0.0434(3) 0.0491(3) 0.0198(2) -0.0027(2) 0.0053(2) 0.0061(3)
C54 0.0259(10) 0.0326(11) 0.0255(10) 0.0047(9) 0.0004(8) 0.0023(9)
C55 0.0274(10) 0.0262(11) 0.0319(11) -0.0029(9) 0.0043(9) 0.0049(9)
C56 0.0272(10) 0.0277(11) 0.0241(10) -0.0027(8) 0.0059(8) 0.0008(9)
Cl57 0.0603(4) 0.0421(3) 0.0434(3) -0.0068(3) -0.0012(3) 0.0276(3)
C58 0.0298(10) 0.0162(9) 0.0254(10) -0.0003(8) 0.0113(8) -0.0019(8)
C59 0.0339(11) 0.0194(9) 0.0259(10) 0.0011(8) 0.0098(9) 0.0010(8)
C60 0.0486(13) 0.0204(10) 0.0232(10) 0.0005(8) 0.0129(9) 0.0018(9)
Cl61 0.0668(4) 0.0616(4) 0.0215(3) 0.0001(3) 0.0100(3) 0.0024(3)
C62 0.0532(14) 0.0197(10) 0.0320(11) -0.0013(9) 0.0249(11) -0.0011(10)
C63 0.0375(12) 0.0203(10) 0.0418(12) -0.0050(9) 0.0232(10) -0.0039(9)
C64 0.0315(11) 0.0243(10) 0.0296(11) -0.0061(9) 0.0120(9) -0.0063(9)
Cl65 0.0425(3) 0.0501(4) 0.0659(4) -0.0171(3) 0.0348(3) -0.0130(3)

loop_
_atom_type_symbol
_atom_type_scat_dispersion_real
_atom_type_scat_dispersion_imag
_atom_type_scat_Cromer_Mann_a1
_atom_type_scat_Cromer_Mann_b1
_atom_type_scat_Cromer_Mann_a2
_atom_type_scat_Cromer_Mann_b2
_atom_type_scat_Cromer_Mann_a3
_atom_type_scat_Cromer_Mann_b3
_atom_type_scat_Cromer_Mann_a4
_atom_type_scat_Cromer_Mann_b4
_atom_type_scat_Cromer_Mann_c
_atom_type_scat_source
C 0.0033 0.0016 2.3100 20.8439 1.0200 10.2075 1.5886 0.5687 0.8650 51.6512 0.2156 'International Tables Vol C 4.2.6.8 and 6.1.1.4'
H 0.0000 0.0000 0.4930 10.5109 0.3229 26.1257 0.1402 3.1424 0.0408 57.7998 0.0030 'International Tables Vol C 4.2.6.8 and 6.1.1.4'
O 0.0106 0.0060 3.0485 13.2771 2.2868 5.7011 1.5463 0.3239 0.8670 32.9089 0.2508 'International Tables Vol C 4.2.6.8 and 6.1.1.4'
Fe 0.3463 0.8444 11.7695 4.7611 7.3573 0.3072 3.5222 15.3535 2.3045 76.8805 1.0369 'International Tables Vol C 4.2.6.8 and 6.1.1.4'
B 0.0013 0.0007 2.0545 23.2185 1.3326 1.0210 1.0979 60.3498 0.7068 0.1403 -0.1932 'International Tables Vol C 4.2.6.8 and 6.1.1.4'
N 0.0061 0.0033 12.2126 0.0057 3.1322 9.8933 2.0125 28.9975 1.1663 0.5826 -11.5290 'International Tables Vol C 4.2.6.8 and 6.1.1.4'
P 0.1023 0.0942 6.4345 1.9067 4.1791 27.1570 1.7800 0.5260 1.4908 68.1645 1.1149 'International Tables Vol C 4.2.6.8 and 6.1.1.4'
Cl 0.1484 0.1585 11.4604 0.0104 7.1964 1.1662 6.2556 18.5194 1.6455 47.7784 -9.5574 'International Tables Vol C 4.2.6.8 and 6.1.1.4'

loop_
_geom_angle_atom_site_label_1
_geom_angle_atom_site_label_2
_geom_angle_atom_site_label_3
_geom_angle
_geom_angle_publ_flag
P2 Fe1 C21 90.70(6) yes
P2 Fe1 C22 109.41(7) yes
C21 Fe1 C22 38.96(9) yes
P2 Fe1 C23 149.01(7) yes
C21 Fe1 C23 65.77(9) yes
C22 Fe1 C23 39.72(9) yes
P2 Fe1 C24 148.13(7) yes
C21 Fe1 C24 65.60(9) yes
C22 Fe1 C24 65.81(9) yes
C23 Fe1 C24 38.86(10) yes
P2 Fe1 C25 108.84(7) yes
C21 Fe1 C25 38.97(9) yes
C22 Fe1 C25 65.70(9) yes
C23 Fe1 C25 65.83(10) yes
C24 Fe1 C25 39.48(9) yes
P2 Fe1 C26 91.47(6) yes
C21 Fe1 C26 131.45(9) yes
C22 Fe1 C26 155.21(9) yes
C23 Fe1 C26 119.05(9) yes
C24 Fe1 C26 89.40(9) yes
P2 Fe1 C31 94.11(6) yes
C21 Fe1 C31 132.80(9) yes
C22 Fe1 C31 96.26(10) yes
C23 Fe1 C31 88.52(9) yes
C24 Fe1 C31 117.52(9) yes
C25 Fe1 C26 95.50(9) yes
C25 Fe1 C31 154.27(9) yes
C26 Fe1 C31 95.37(10) yes
Fe1 P2 C3 115.35(6) yes
Fe1 P2 C9 115.52(6) yes
C3 P2 C9 104.07(9) yes
Fe1 P2 C15 111.62(7) yes
C3 P2 C15 104.57(9) yes
C9 P2 C15 104.54(9) yes
P2 C3 C4 111.40(13) yes
P2 C3 C8 116.74(13) yes
C4 C3 C8 109.50(16) yes
P2 C3 H31 106.4 no
C4 C3 H31 105.1 no
C8 C3 H31 106.9 no
C3 C4 C5 110.55(16) yes
C3 C4 H42 107.4 no
C5 C4 H42 110.0 no
C3 C4 H41 112.8 no
C5 C4 H41 108.6 no
H42 C4 H41 107.5 no
C4 C5 C6 111.55(18) yes
C4 C5 H51 107.8 no
C6 C5 H51 110.3 no
C4 C5 H52 107.8 no
C6 C5 H52 110.3 no
H51 C5 H52 109.1 no
C5 C6 C7 111.21(18) yes
C5 C6 H62 106.4 no
C7 C6 H62 108.9 no
C5 C6 H61 110.1 no
C7 C6 H61 109.6 no
H62 C6 H61 110.5 no
C6 C7 C8 111.28(17) yes
C6 C7 H71 111.0 no
C8 C7 H71 109.7 no
C6 C7 H72 109.5 no
C8 C7 H72 108.0 no
H71 C7 H72 107.2 no
C3 C8 C7 109.11(16) yes
C3 C8 H82 109.9 no
C7 C8 H82 108.5 no
C3 C8 H81 111.6 no
C7 C8 H81 107.3 no
H82 C8 H81 110.4 no
P2 C9 C10 113.36(14) yes
P2 C9 C14 116.73(14) yes
C10 C9 C14 109.33(17) yes
P2 C9 H91 104.4 no
C10 C9 H91 107.0 no
C14 C9 H91 105.0 no
C9 C10 C11 110.25(17) yes
C9 C10 H102 108.5 no
C11 C10 H102 108.8 no
C9 C10 H101 111.5 no
C11 C10 H101 108.5 no
H102 C10 H101 109.3 no
C10 C11 C12 111.49(18) yes
C10 C11 H111 110.6 no
C12 C11 H111 110.0 no
C10 C11 H112 107.6 no
C12 C11 H112 108.5 no
H111 C11 H112 108.5 no
C11 C12 C13 111.05(18) yes
C11 C12 H122 108.8 no
C13 C12 H122 108.7 no
C11 C12 H121 108.3 no
C13 C12 H121 110.2 no
H122 C12 H121 109.7 no
C12 C13 C14 112.37(18) yes
C12 C13 H132 109.3 no
C14 C13 H132 107.4 no
C12 C13 H131 109.7 no
C14 C13 H131 106.7 no
H132 C13 H131 111.5 no
C13 C14 C9 111.35(17) yes
C13 C14 H141 109.0 no
C9 C14 H141 112.1 no
C13 C14 H142 108.0 no
C9 C14 H142 109.1 no
H141 C14 H142 107.1 no
P2 C15 C16 112.79(14) yes
P2 C15 C20 116.78(14) yes
C16 C15 C20 109.07(17) yes
P2 C15 H151 104.8 no
C16 C15 H151 106.4 no
C20 C15 H151 106.3 no
C15 C16 C17 111.45(18) yes
C15 C16 H162 112.4 no
C17 C16 H162 108.2 no
C15 C16 H161 108.0 no
C17 C16 H161 108.9 no
H162 C16 H161 107.8 no
C16 C17 C18 111.10(19) yes
C16 C17 H172 110.6 no
C18 C17 H172 106.7 no
C16 C17 H171 109.9 no
C18 C17 H171 108.4 no
H172 C17 H171 110.0 no
C17 C18 C19 111.02(19) yes
C17 C18 H181 109.7 no
C19 C18 H181 108.1 no
C17 C18 H182 110.6 no
C19 C18 H182 107.6 no
H181 C18 H182 109.8 no
C18 C19 C20 111.34(19) yes
C18 C19 H192 107.2 no
C20 C19 H192 109.3 no
C18 C19 H191 111.2 no
C20 C19 H191 106.9 no
H192 C19 H191 111.0 no
C15 C20 C19 110.58(18) yes
C15 C20 H201 111.7 no
C19 C20 H201 108.0 no
C15 C20 H202 111.2 no
C19 C20 H202 107.3 no
H201 C20 H202 107.9 no
Fe1 C21 C22 70.25(13) yes
Fe1 C21 C25 70.21(12) yes
C22 C21 C25 108.5(2) yes
Fe1 C21 H211 127.6 no
C22 C21 H211 124.5 no
C25 C21 H211 126.9 no
Fe1 C22 C21 70.79(13) yes
Fe1 C22 C23 69.81(12) yes
C21 C22 C23 107.5(2) yes
Fe1 C22 H221 124.4 no
C21 C22 H221 125.9 no
C23 C22 H221 126.6 no
Fe1 C23 C22 70.47(12) yes
Fe1 C23 C24 70.45(12) yes
C22 C23 C24 107.9(2) yes
Fe1 C23 H231 127.5 no
C22 C23 H231 126.8 no
C24 C23 H231 125.2 no
Fe1 C24 C23 70.69(12) yes
Fe1 C24 C25 70.68(12) yes
C23 C24 C25 108.5(2) yes
Fe1 C24 H241 124.1 no
C23 C24 H241 126.3 no
C25 C24 H241 125.2 no
Fe1 C25 C24 69.85(12) yes
Fe1 C25 C21 70.82(12) yes
C24 C25 C21 107.5(2) yes
Fe1 C25 H251 126.6 no
C24 C25 H251 125.5 no
C21 C25 H251 126.9 no
Fe1 C26 N27 176.74(18) yes
C26 N27 C28 175.0(2) yes
N27 C28 C29 109.78(19) yes
N27 C28 C30 108.7(2) yes
C29 C28 C30 111.4(2) yes
N27 C28 H281 107.5 no
C29 C28 H281 107.8 no
C30 C28 H281 111.6 no
C28 C29 H293 107.7 no
C28 C29 H292 112.3 no
H293 C29 H292 111.8 no
C28 C29 H291 106.7 no
H293 C29 H291 110.8 no
H292 C29 H291 107.4 no
C28 C30 H301 107.8 no
C28 C30 H303 107.8 no
H301 C30 H303 108.9 no
C28 C30 H302 109.8 no
H301 C30 H302 109.5 no
H303 C30 H302 113.0 no
Fe1 C31 O32 174.54(18) yes
Cl33 C34 C35 119.00(16) yes
Cl33 C34 C39 118.67(15) yes
C35 C34 C39 122.33(19) yes
C34 C35 C36 121.06(18) yes
C34 C35 H351 117.3 no
C36 C35 H351 121.7 no
C35 C36 C37 116.45(18) yes
C35 C36 B41 119.54(17) yes
C37 C36 B41 123.88(17) yes
C36 C37 C38 121.13(19) yes
C36 C37 H371 120.7 no
C38 C37 H371 118.2 no
C37 C38 C39 122.62(19) yes
C37 C38 Cl40 118.98(17) yes
C39 C38 Cl40 118.40(16) yes
C34 C39 C38 116.36(18) yes
C34 C39 H391 125.3 no
C38 C39 H391 118.3 no
C36 B41 C42 112.08(16) yes
C36 B41 C50 112.96(16) yes
C42 B41 C50 102.85(15) yes
C36 B41 C58 105.08(15) yes
C42 B41 C58 112.22(16) yes
C50 B41 C58 111.87(16) yes
B41 C42 C43 120.17(17) yes
B41 C42 C48 123.07(17) yes
C43 C42 C48 116.41(18) yes
C42 C43 C44 121.05(18) yes
C42 C43 H431 120.2 no
C44 C43 H431 118.7 no
C43 C44 Cl45 119.04(16) yes
C43 C44 C46 122.69(19) yes
Cl45 C44 C46 118.26(15) yes
C44 C46 C47 116.17(18) yes
C44 C46 H461 122.0 no
C47 C46 H461 121.8 no
C46 C47 C48 122.56(18) yes
C46 C47 Cl49 118.00(15) yes
C48 C47 Cl49 119.44(16) yes
C42 C48 C47 121.10(19) yes
C42 C48 H481 119.5 no
C47 C48 H481 119.4 no
B41 C50 C51 121.21(17) yes
B41 C50 C56 122.08(17) yes
C51 C50 C56 116.17(18) yes
C50 C51 C52 121.36(18) yes
C50 C51 H511 119.7 no
C52 C51 H511 119.0 no
C51 C52 Cl53 118.80(16) yes
C51 C52 C54 122.18(19) yes
Cl53 C52 C54 118.98(16) yes
C52 C54 C55 116.73(19) yes
C52 C54 H541 120.3 no
C55 C54 H541 122.9 no
C54 C55 C56 122.42(19) yes
C54 C55 Cl57 118.48(17) yes
C56 C55 Cl57 119.08(16) yes
C50 C56 C55 121.07(19) yes
C50 C56 H561 120.8 no
C55 C56 H561 118.1 no
B41 C58 C59 122.47(18) yes
B41 C58 C64 120.55(17) yes
C59 C58 C64 116.73(18) yes
C58 C59 C60 120.7(2) yes
C58 C59 H591 121.6 no
C60 C59 H591 117.7 no
C59 C60 Cl61 119.26(18) yes
C59 C60 C62 122.6(2) yes
Cl61 C60 C62 118.17(16) yes
C60 C62 C63 116.64(19) yes
C60 C62 H621 118.8 no
C63 C62 H621 124.5 no
C62 C63 C64 122.2(2) yes
C62 C63 Cl65 118.53(16) yes
C64 C63 Cl65 119.24(18) yes
C58 C64 C63 121.1(2) yes
C58 C64 H641 119.4 no
C63 C64 H641 119.5 no

loop_
_geom_bond_atom_site_label_1
_geom_bond_atom_site_label_2
_geom_bond_distance
_geom_bond_publ_flag
Fe1 P2 2.2619(5) yes
Fe1 C21 2.112(2) yes
Fe1 C22 2.105(2) yes
Fe1 C23 2.096(2) yes
Fe1 C24 2.093(2) yes
Fe1 C25 2.104(2) yes
Fe1 C26 1.850(2) yes
Fe1 C31 1.757(2) yes
P2 C3 1.8503(19) yes
P2 C9 1.884(2) yes
P2 C15 1.860(2) yes
C3 C4 1.532(3) yes
C3 C8 1.538(3) yes
C3 H31 0.973 no
C4 C5 1.528(3) yes
C4 H42 0.973 no
C4 H41 0.964 no
C5 C6 1.524(3) yes
C5 H51 0.961 no
C5 H52 0.977 no
C6 C7 1.521(3) yes
C6 H62 0.993 no
C6 H61 0.975 no
C7 C8 1.534(3) yes
C7 H71 0.953 no
C7 H72 0.980 no
C8 H82 0.972 no
C8 H81 0.986 no
C9 C10 1.539(3) yes
C9 C14 1.501(3) yes
C9 H91 0.981 no
C10 C11 1.520(3) yes
C10 H102 1.003 no
C10 H101 1.008 no
C11 C12 1.516(3) yes
C11 H111 0.964 no
C11 H112 0.992 no
C12 C13 1.525(3) yes
C12 H122 0.986 no
C12 H121 0.966 no
C13 C14 1.543(3) yes
C13 H132 0.959 no
C13 H131 0.992 no
C14 H141 0.994 no
C14 H142 0.999 no
C15 C16 1.533(3) yes
C15 C20 1.540(3) yes
C15 H151 0.994 no
C16 C17 1.530(3) yes
C16 H162 0.972 no
C16 H161 0.991 no
C17 C18 1.521(3) yes
C17 H172 1.003 no
C17 H171 1.006 no
C18 C19 1.519(3) yes
C18 H181 0.952 no
C18 H182 0.978 no
C19 C20 1.530(3) yes
C19 H192 0.977 no
C19 H191 0.995 no
C20 H201 0.930 no
C20 H202 0.949 no
C21 C22 1.406(3) yes
C21 C25 1.406(3) yes
C21 H211 0.975 no
C22 C23 1.427(3) yes
C22 H221 0.989 no
C23 C24 1.394(4) yes
C23 H231 0.945 no
C24 C25 1.418(3) yes
C24 H241 0.986 no
C25 H251 0.933 no
C26 N27 1.163(3) yes
N27 C28 1.461(3) yes
C28 C29 1.504(3) yes
C28 C30 1.531(4) yes
C28 H281 0.969 no
C29 H293 0.981 no
C29 H292 0.980 no
C29 H291 0.984 no
C30 H301 0.975 no
C30 H303 0.985 no
C30 H302 0.987 no
C31 O32 1.153(3) yes
Cl33 C34 1.750(2) yes
C34 C35 1.389(3) yes
C34 C39 1.388(3) yes
C35 C36 1.403(3) yes
C35 H351 0.967 no
C36 C37 1.401(3) yes
C36 B41 1.639(3) yes
C37 C38 1.387(3) yes
C37 H371 0.953 no
C38 C39 1.380(3) yes
C38 Cl40 1.750(2) yes
C39 H391 0.952 no
B41 C42 1.641(3) yes
B41 C50 1.640(3) yes
B41 C58 1.639(3) yes
C42 C43 1.401(3) yes
C42 C48 1.404(3) yes
C43 C44 1.386(3) yes
C43 H431 0.951 no
C44 Cl45 1.745(2) yes
C44 C46 1.384(3) yes
C46 C47 1.384(3) yes
C46 H461 0.924 no
C47 C48 1.386(3) yes
C47 Cl49 1.750(2) yes
C48 H481 0.943 no
C50 C51 1.404(3) yes
C50 C56 1.405(3) yes
C51 C52 1.380(3) yes
C51 H511 0.926 no
C52 Cl53 1.746(2) yes
C52 C54 1.384(3) yes
C54 C55 1.378(3) yes
C54 H541 0.911 no
C55 C56 1.384(3) yes
C55 Cl57 1.754(2) yes
C56 H561 0.940 no
C58 C59 1.399(3) yes
C58 C64 1.402(3) yes
C59 C60 1.389(3) yes
C59 H591 0.967 no
C60 Cl61 1.748(2) yes
C60 C62 1.382(3) yes
C62 C63 1.380(3) yes
C62 H621 0.939 no
C63 C64 1.388(3) yes
C63 Cl65 1.749(2) yes
C64 H641 0.952 no

loop_
_geom_hbond_atom_site_label_D
_geom_hbond_atom_site_label_H
_geom_hbond_atom_site_label_A
_geom_hbond_angle_DHA
_geom_hbond_distance_DH
_geom_hbond_distance_HA
_geom_hbond_distance_DA
_geom_hbond_publ_flag
C14 H142 C26 136.62 0.999 2.535 3.333(3) yes
